data_7211960
loop_
_publ_author_name
'Takamizawa, Satoshi'
'Akatsuka, Takamasa'
'Miyake, Ryosuke'

_publ_section_title
;
 Switch of channel geometry by 1D component slide responding to slight
 structural stimuli of adsorbed guest
;
_journal_issue 1
_journal_name_full CrystEngComm
_journal_page_first 82
_journal_paper_doi 10.1039/b917263g
_journal_volume 12
_journal_year 2010
_chemical_formula_sum 'C38 H36 Cu2 N2 O10'
_chemical_formula_weight 807.79
_chemical_name_systematic
;
?
;
_space_group_IT_number 12
_symmetry_cell_setting monoclinic
_symmetry_space_group_name_Hall '-C 2y'
_symmetry_space_group_name_H-M 'C 1 2/m 1'
_atom_sites_solution_hydrogens geom
_atom_sites_solution_primary direct
_atom_sites_solution_secondary difmap
_audit_creation_method SHELXL-97
_cell_angle_alpha 90.00
_cell_angle_beta 95.603(4)
_cell_angle_gamma 90.00
_cell_formula_units_Z 2
_cell_length_a 17.757(3)
_cell_length_b 9.6260(16)
_cell_length_c 10.8050(18)
_cell_measurement_temperature 90
_cell_volume 1838.1(5)
_computing_cell_refinement 'Bruker SMART'
_computing_data_collection 'Bruker SMART'
_computing_data_reduction 'Bruker SAINT'
_computing_molecular_graphics 'Bruker SHELXTL'
_computing_publication_material 'Bruker SHELXTL'
_computing_structure_refinement 'SHELXL-97 (Sheldrick, 1997)'
_computing_structure_solution 'SHELXS-97 (Sheldrick, 1990)'
_diffrn_ambient_temperature 90
_diffrn_detector_area_resol_mean 8.366
_diffrn_measured_fraction_theta_full 0.995
_diffrn_measured_fraction_theta_max 0.995
_diffrn_measurement_device_type 'CCD area detector'
_diffrn_measurement_method 'phi and omega scans'
_diffrn_radiation_monochromator graphite
_diffrn_radiation_source 'fine-focus sealed tube'
_diffrn_radiation_type MoK\a
_diffrn_radiation_wavelength 0.71073
_diffrn_reflns_av_R_equivalents 0.0421
_diffrn_reflns_av_sigmaI/netI 0.0625
_diffrn_reflns_limit_h_max 15
_diffrn_reflns_limit_h_min -23
_diffrn_reflns_limit_k_max 12
_diffrn_reflns_limit_k_min -12
_diffrn_reflns_limit_l_max 14
_diffrn_reflns_limit_l_min -14
_diffrn_reflns_number 6902
_diffrn_reflns_theta_full 28.36
_diffrn_reflns_theta_max 28.36
_diffrn_reflns_theta_min 1.89
_exptl_absorpt_coefficient_mu 1.217
_exptl_absorpt_correction_T_max 0.9089
_exptl_absorpt_correction_T_min 0.6685
_exptl_absorpt_correction_type empirical
_exptl_absorpt_process_details
;
SADABS; Sheldrick, 1996
;
_exptl_crystal_colour blue
_exptl_crystal_density_diffrn 1.460
_exptl_crystal_density_method 'not measured'
_exptl_crystal_description plate
_exptl_crystal_F_000 832
_exptl_crystal_size_max 0.36
_exptl_crystal_size_mid 0.24
_exptl_crystal_size_min 0.08
_refine_diff_density_max 0.800
_refine_diff_density_min -0.477
_refine_diff_density_rms 0.085
_refine_ls_extinction_method none
_refine_ls_goodness_of_fit_ref 1.089
_refine_ls_hydrogen_treatment constr
_refine_ls_matrix_type full
_refine_ls_number_parameters 188
_refine_ls_number_reflns 2430
_refine_ls_number_restraints 275
_refine_ls_restrained_S_all 1.096
_refine_ls_R_factor_all 0.0834
_refine_ls_R_factor_gt 0.0564
_refine_ls_shift/su_max 0.000
_refine_ls_shift/su_mean 0.000
_refine_ls_structure_factor_coef Fsqd
_refine_ls_weighting_details 'calc w=1/[\s^2^(Fo^2^)+(0.0548P)^2^+2.6405P] where P=(Fo^2^+2Fc^2^)/3'
_refine_ls_weighting_scheme calc
_refine_ls_wR_factor_gt 0.1282
_refine_ls_wR_factor_ref 0.1401
_reflns_number_gt 1738
_reflns_number_total 2430
_reflns_threshold_expression >2sigma(I)
_cod_data_source_file b917263g.txt
_cod_data_source_block 61104a1_1b_2(acetone)_90K
_cod_depositor_comments
;
The following automatic conversions were performed:

'_symmetry_cell_setting' value 'Monoclinic' changed to 'monoclinic'
according to /home/saulius/struct/CIF-dictionaries/cif_core.dic
dictionary named 'cif_core.dic' version 2.4.2 from 2011-04-26.

Automatic conversion script
Id: cif_fix_values 1891 2012-01-12 08:04:46Z andrius 
;
_cod_original_sg_symbol_H-M C2/m
_cod_database_code 7211960

loop_
_symmetry_equiv_pos_as_xyz
'x, y, z'
'-x, y, -z'
'x+1/2, y+1/2, z'
'-x+1/2, y+1/2, -z'
'-x, -y, -z'
'x, -y, z'
'-x+1/2, -y+1/2, -z'
'x+1/2, -y+1/2, z'

loop_
_atom_site_label
_atom_site_type_symbol
_atom_site_fract_x
_atom_site_fract_y
_atom_site_fract_z
_atom_site_U_iso_or_equiv
_atom_site_adp_type
_atom_site_occupancy
_atom_site_symmetry_multiplicity
_atom_site_calc_flag
_atom_site_refinement_flags
_atom_site_disorder_assembly
_atom_site_disorder_group
C1 C 0.3658(2) 1.0000 0.0604(4) 0.0246(8) Uani 1 2 d SU . .
C2 C 0.2893(2) 1.0000 0.1067(4) 0.0252(8) Uani 1 2 d SU . .
C3 C 0.25371(16) 0.8755(3) 0.1293(3) 0.0318(7) Uani 1 1 d U . .
H3 H 0.2771 0.7900 0.1117 0.038 Uiso 1 1 calc R . .
C4 C 0.18450(17) 0.8753(3) 0.1770(3) 0.0409(8) Uani 1 1 d U . .
H4 H 0.1602 0.7899 0.1919 0.049 Uiso 1 1 calc R . .
C5 C 0.1504(2) 1.0000 0.2032(5) 0.0428(11) Uani 1 2 d SU . .
H5 H 0.1037 1.0000 0.2392 0.051 Uiso 1 2 calc SR . .
C7 C 0.5669(3) 0.9318(5) 0.3619(6) 0.0309(12) Uani 0.50 1 d PDU . -1
C8 C 0.5906(3) 1.0335(5) 0.4459(6) 0.0387(15) Uani 0.50 1 d PDU . -1
H8 H 0.5942 1.1270 0.4188 0.046 Uiso 0.50 1 calc PR . -1
C9 C 0.6092(3) 1.0005(13) 0.5697(5) 0.0455(11) Uani 1 2 d SDU . -1
C10 C 0.6030(4) 0.8647(6) 0.6098(6) 0.0441(15) Uani 0.50 1 d PDU . -1
H10 H 0.6155 0.8424 0.6950 0.053 Uiso 0.50 1 calc PR . -1
H9 H 0.6263 1.0705 0.6275 0.053 Uiso 0.50 1 d PR . -1
C11 C 0.5787(4) 0.7617(6) 0.5265(6) 0.0418(15) Uani 0.50 1 d PDU . -1
H11 H 0.5741 0.6686 0.5541 0.050 Uiso 0.50 1 calc PR . -1
C12 C 0.5611(3) 0.7951(6) 0.4024(5) 0.0360(13) Uani 0.50 1 d PDU . -1
H12 H 0.5451 0.7244 0.3445 0.043 Uiso 0.50 1 calc PR . -1
C13 C 0.46131(16) 0.5714(3) 0.0769(3) 0.0374(8) Uani 1 1 d U . .
H13 H 0.4329 0.6196 0.1334 0.045 Uiso 1 1 calc R . .
C1S C 0.3154(4) 0.5637(9) 0.3437(7) 0.0556(19) Uani 0.50 1 d PU A -1
C2S C 0.2591(4) 0.492(5) 0.2530(7) 0.070(3) Uani 0.50 1 d PU A -1
H2S1 H 0.2833 0.4665 0.1786 0.104 Uiso 0.50 1 calc PR A -1
H2S2 H 0.2166 0.5549 0.2297 0.104 Uiso 0.50 1 calc PR A -1
H2S3 H 0.2404 0.4083 0.2914 0.104 Uiso 0.50 1 calc PR A -1
C3S C 0.2891(6) 0.6193(10) 0.4547(9) 0.080(3) Uani 0.50 1 d PU A -1
H3S1 H 0.3309 0.6669 0.5035 0.121 Uiso 0.50 1 calc PR A -1
H3S2 H 0.2704 0.5436 0.5041 0.121 Uiso 0.50 1 calc PR A -1
H3S3 H 0.2481 0.6855 0.4325 0.121 Uiso 0.50 1 calc PR A -1
Cu1 Cu 0.4950(2) 0.86724(5) -0.0213(3) 0.0254(6) Uani 0.50 1 d PDU . -1
N1 N 0.5000 0.6432(3) 0.0000 0.0430(10) Uani 1 2 d SU . .
O1 O 0.39577(13) 0.88578(19) 0.0442(3) 0.0478(7) Uani 1 1 d DU . .
O2 O 0.5301(3) 0.8645(5) 0.1526(5) 0.0285(13) Uani 0.50 1 d PDU . .
C6 C 0.5452(4) 0.9645(6) 0.2307(7) 0.0253(17) Uani 0.50 1 d PU . -1
O1S O 0.3790(4) 0.5793(8) 0.3185(6) 0.086(2) Uani 0.50 1 d PU A -1
O3 O 0.5408(3) 1.0919(6) 0.1948(5) 0.0260(13) Uani 0.50 1 d PU . -1

loop_
_atom_site_aniso_label
_atom_site_aniso_U_11
_atom_site_aniso_U_22
_atom_site_aniso_U_33
_atom_site_aniso_U_23
_atom_site_aniso_U_13
_atom_site_aniso_U_12
C1 0.0260(18) 0.0104(13) 0.036(2) 0.000 -0.0017(16) 0.000
C2 0.0228(17) 0.0169(15) 0.035(2) 0.000 -0.0028(16) 0.000
C3 0.0275(14) 0.0224(12) 0.0448(18) 0.0005(12) 0.0000(12) -0.0016(10)
C4 0.0276(14) 0.0335(15) 0.061(2) 0.0031(14) 0.0012(14) -0.0081(11)
C5 0.023(2) 0.043(2) 0.062(3) 0.000 0.002(2) 0.000
C7 0.031(3) 0.029(3) 0.033(3) -0.006(2) 0.002(2) 0.004(2)
C8 0.040(3) 0.031(4) 0.045(3) -0.006(2) 0.003(3) -0.003(2)
C9 0.044(3) 0.048(3) 0.044(3) -0.001(6) 0.000(2) 0.001(6)
C10 0.045(3) 0.050(3) 0.037(3) 0.003(3) 0.002(3) 0.004(3)
C11 0.048(3) 0.037(3) 0.040(3) 0.002(3) 0.005(3) 0.011(3)
C12 0.042(3) 0.028(2) 0.037(3) 0.000(2) 0.002(3) 0.008(2)
C13 0.0288(15) 0.0163(13) 0.069(2) -0.0094(13) 0.0154(14) 0.0002(10)
C1S 0.048(4) 0.065(4) 0.054(4) 0.010(3) 0.006(3) 0.002(3)
C2S 0.082(4) 0.050(7) 0.078(4) -0.015(8) 0.015(3) 0.000(7)
C3S 0.074(5) 0.091(6) 0.075(6) -0.027(5) 0.005(4) -0.011(4)
Cu1 0.0239(9) 0.0044(2) 0.047(2) -0.0003(3) 0.0020(12) -0.0009(3)
N1 0.0309(18) 0.0072(13) 0.094(3) 0.000 0.0196(18) 0.000
O1 0.0341(12) 0.0125(9) 0.100(2) 0.0008(10) 0.0243(12) 0.0008(7)
O2 0.036(3) 0.017(2) 0.031(4) -0.006(2) -0.004(2) 0.0011(19)
C6 0.023(2) 0.025(4) 0.027(3) -0.009(2) 0.003(2) -0.001(2)
O1S 0.063(4) 0.120(5) 0.075(4) 0.005(4) 0.013(3) 0.005(4)
O3 0.037(3) 0.024(4) 0.015(4) 0.003(2) -0.010(3) -0.002(3)

loop_
_atom_type_symbol
_atom_type_description
_atom_type_scat_dispersion_real
_atom_type_scat_dispersion_imag
_atom_type_scat_source
C C 0.0033 0.0016 'International Tables Vol C Tables 4.2.6.8 and 6.1.1.4'
H H 0.0000 0.0000 'International Tables Vol C Tables 4.2.6.8 and 6.1.1.4'
Cu Cu 0.3201 1.2651 'International Tables Vol C Tables 4.2.6.8 and 6.1.1.4'
N N 0.0061 0.0033 'International Tables Vol C Tables 4.2.6.8 and 6.1.1.4'
O O 0.0106 0.0060 'International Tables Vol C Tables 4.2.6.8 and 6.1.1.4'

loop_
_geom_angle_atom_site_label_1
_geom_angle_atom_site_label_2
_geom_angle_atom_site_label_3
_geom_angle
_geom_angle_site_symmetry_1
_geom_angle_site_symmetry_3
O1 C1 O1 124.6(4) 6_575 .
O1 C1 C2 117.66(19) 6_575 .
O1 C1 C2 117.66(19) . .
C3 C2 C3 119.4(4) 6_575 .
C3 C2 C1 120.28(19) 6_575 .
C3 C2 C1 120.28(19) . .
C4 C3 C2 120.4(3) . .
C3 C4 C5 119.9(3) . .
C4 C5 C4 120.0(4) 6_575 .
C8 C7 C12 119.5(5) . .
C8 C7 C6 121.4(5) . .
C12 C7 C6 119.1(5) . .
C7 C8 C9 120.3(6) . .
C8 C9 C10 120.0(7) . .
C11 C10 C9 120.3(5) . .
C10 C11 C12 119.4(5) . .
C11 C12 C7 120.5(5) . .
N1 C13 C13 121.51(16) . 6_565
O1S C1S C3S 122.4(8) . .
O1S C1S C2S 119.6(8) . .
C3S C1S C2S 117.9(8) . .
O2 Cu1 O2 177.9(3) 2_655 .
O2 Cu1 O1 98.8(3) 2_655 .
O2 Cu1 O1 82.3(2) . .
O2 Cu1 O1 95.2(3) 2_655 2_655
O2 Cu1 O1 84.0(2) . 2_655
O1 Cu1 O1 162.69(13) . 2_655
O2 Cu1 N1 95.2(2) 2_655 .
O2 Cu1 N1 82.90(17) . .
O1 Cu1 N1 94.61(14) . .
O1 Cu1 N1 94.15(13) 2_655 .
C13 N1 C13 117.0(3) . 2_655
C13 N1 Cu1 118.10(19) . 2_655
C13 N1 Cu1 124.6(2) 2_655 2_655
C13 N1 Cu1 124.6(2) . .
C13 N1 Cu1 118.10(19) 2_655 .
Cu1 N1 Cu1 12.62(12) 2_655 .
C1 O1 Cu1 122.8(2) . .
C1 O1 Cu1 122.3(2) . 2_655
Cu1 O1 Cu1 13.84(13) . 2_655
O3 O2 C6 7.8(7) 6_575 .
O3 O2 Cu1 137.2(10) 6_575 2_655
C6 O2 Cu1 130.7(6) . 2_655
O3 O2 C6 21.2(7) 6_575 6_575
C6 O2 C6 14.2(3) . 6_575
Cu1 O2 C6 116.5(4) 2_655 6_575
O3 O2 Cu1 137.6(9) 6_575 .
C6 O2 Cu1 131.0(6) . .
C6 O2 Cu1 116.8(4) 6_575 .
O3 C6 O2 120.7(8) . .
O3 C6 C7 119.9(5) . .
O2 C6 C7 119.3(6) . .
O2 C6 O2 110.6(8) . 6_575
C7 C6 O2 130.0(5) . 6_575
O2 O3 C6 148.5(10) 6_575 .

loop_
_geom_bond_atom_site_label_1
_geom_bond_atom_site_label_2
_geom_bond_distance
_geom_bond_site_symmetry_2
C1 O1 1.242(3) 6_575
C1 O1 1.242(3) .
C1 C2 1.492(5) .
C2 C3 1.387(3) 6_575
C2 C3 1.387(3) .
C3 C4 1.378(4) .
C4 C5 1.385(4) .
C5 C4 1.385(4) 6_575
C7 C8 1.372(7) .
C7 C12 1.394(7) .
C7 C6 1.467(10) .
C8 C9 1.384(7) .
C9 C10 1.385(12) .
C10 C11 1.379(8) .
C11 C12 1.385(8) .
C13 N1 1.324(3) .
C13 C13 1.374(5) 6_565
C1S O1S 1.197(9) .
C1S C3S 1.433(12) .
C1S C2S 1.50(2) .
Cu1 O2 1.921(6) .
Cu1 O1 1.971(5) .
Cu1 O1 1.987(5) 2_655
Cu1 N1 2.169(3) .
N1 C13 1.324(3) 2_655
N1 Cu1 2.169(3) 2_655
O1 Cu1 1.987(5) 2_655
O2 O3 0.636(5) 6_575
O2 C6 1.292(7) .
O2 C6 1.857(8) 6_575
C6 O3 1.286(9) .
C6 O2 1.857(8) 6_575
O3 O2 0.636(5) 6_575

loop_
_geom_torsion_atom_site_label_1
_geom_torsion_atom_site_label_2
_geom_torsion_atom_site_label_3
_geom_torsion_atom_site_label_4
_geom_torsion
_geom_torsion_site_symmetry_1
_geom_torsion_site_symmetry_4
O1 C1 C2 C3 0.6(6) 6_575 6_575
O1 C1 C2 C3 178.5(4) . 6_575
O1 C1 C2 C3 -178.5(4) 6_575 .
O1 C1 C2 C3 -0.6(6) . .
C3 C2 C3 C4 -1.8(6) 6_575 .
C1 C2 C3 C4 177.3(3) . .
C2 C3 C4 C5 -0.3(6) . .
C3 C4 C5 C4 2.5(7) . 6_575
C12 C7 C8 C9 0.4(8) . .
C6 C7 C8 C9 178.6(5) . .
C7 C8 C9 C10 -0.8(8) . .
C8 C9 C10 C11 0.4(10) . .
C9 C10 C11 C12 0.5(10) . .
C10 C11 C12 C7 -0.9(10) . .
C8 C7 C12 C11 0.4(9) . .
C6 C7 C12 C11 -177.8(6) . .
C13 C13 N1 C13 0.0 6_565 2_655
C13 C13 N1 Cu1 -173.88(8) 6_565 2_655
C13 C13 N1 Cu1 173.43(8) 6_565 .
O2 Cu1 N1 C13 -121.2(3) 2_655 .
O2 Cu1 N1 C13 59.7(3) . .
O1 Cu1 N1 C13 -21.9(2) . .
O1 Cu1 N1 C13 143.1(2) 2_655 .
O2 Cu1 N1 C13 52.1(4) 2_655 2_655
O2 Cu1 N1 C13 -127.0(3) . 2_655
O1 Cu1 N1 C13 151.43(19) . 2_655
O1 Cu1 N1 C13 -43.5(2) 2_655 2_655
O2 Cu1 N1 Cu1 176.3(13) 2_655 2_655
O2 Cu1 N1 Cu1 -2.8(10) . 2_655
O1 Cu1 N1 Cu1 -84.4(11) . 2_655
O1 Cu1 N1 Cu1 80.7(10) 2_655 2_655
O1 C1 O1 Cu1 -4.2(7) 6_575 .
C2 C1 O1 Cu1 178.1(3) . .
O1 C1 O1 Cu1 12.3(7) 6_575 2_655
C2 C1 O1 Cu1 -165.5(3) . 2_655
O2 Cu1 O1 C1 -88.3(4) 2_655 .
O2 Cu1 O1 C1 93.5(3) . .
O1 Cu1 O1 C1 55.4(5) 2_655 .
N1 Cu1 O1 C1 175.6(3) . .
O2 Cu1 O1 Cu1 179.3(2) 2_655 2_655
O2 Cu1 O1 Cu1 1.05(17) . 2_655
O1 Cu1 O1 Cu1 -37.0(4) 2_655 2_655
N1 Cu1 O1 Cu1 83.23(12) . 2_655
O2 Cu1 O2 O3 149(10) 2_655 6_575
O1 Cu1 O2 O3 -89.7(14) . 6_575
O1 Cu1 O2 O3 79.7(14) 2_655 6_575
N1 Cu1 O2 O3 174.7(14) . 6_575
O2 Cu1 O2 C6 154(10) 2_655 .
O1 Cu1 O2 C6 -84.0(8) . .
O1 Cu1 O2 C6 85.4(8) 2_655 .
N1 Cu1 O2 C6 -179.7(8) . .
O2 Cu1 O2 Cu1 80(17) 2_655 2_655
O1 Cu1 O2 Cu1 -159(7) . 2_655
O1 Cu1 O2 Cu1 11(7) 2_655 2_655
N1 Cu1 O2 Cu1 106(7) . 2_655
O2 Cu1 O2 C6 154(10) 2_655 6_575
O1 Cu1 O2 C6 -84.3(5) . 6_575
O1 Cu1 O2 C6 85.1(5) 2_655 6_575
N1 Cu1 O2 C6 -179.9(5) . 6_575
O3 O2 C6 O3 147(6) 6_575 .
Cu1 O2 C6 O3 -2.0(13) 2_655 .
C6 O2 C6 O3 -2.3(4) 6_575 .
Cu1 O2 C6 O3 -3.2(12) . .
O3 O2 C6 C7 -33(5) 6_575 .
Cu1 O2 C6 C7 177.3(5) 2_655 .
C6 O2 C6 C7 177.1(11) 6_575 .
Cu1 O2 C6 C7 176.1(4) . .
O3 O2 C6 O2 149(5) 6_575 6_575
Cu1 O2 C6 O2 0.2(13) 2_655 6_575
C6 O2 C6 O2 0.000(10) 6_575 6_575
Cu1 O2 C6 O2 -1.0(12) . 6_575
C8 C7 C6 O3 -7.1(9) . .
C12 C7 C6 O3 171.1(6) . .
C8 C7 C6 O2 173.5(7) . .
C12 C7 C6 O2 -8.3(10) . .
C8 C7 C6 O2 -10.0(10) . 6_575
C12 C7 C6 O2 168.2(6) . 6_575
O2 C6 O3 O2 12(2) . 6_575
C7 C6 O3 O2 -167.4(19) . 6_575
